data_1556313
loop_
_publ_author_name
'Srinivas, Keesara'
'Srinivas, Pottabathula'
'Prathima, Parvathaneni Sai'
'Balaswamy, Kodicherla'
'Sridhar, Balsubramanian'
'Rao, Mandapati Mohan'

_publ_section_title
;
 Thiopseudourea ligated palladium complexes: synthesis, characterization
 and application as catalysts for Suzuki--Miyaura, Sonogashira, Heck and
 Hiyama reactions
;
_journal_issue 6
_journal_name_full 'Catalysis Science &amp; Technology'
_journal_page_first 1180
_journal_paper_doi 10.1039/c2cy00542e
_journal_volume 2
_journal_year 2012
_chemical_formula_moiety 'C23 H20 Br N3 O3 Pd S, C2 H4 O2'
_chemical_formula_sum 'C25 H24 Br N3 O5 Pd S'
_chemical_formula_weight 664.84
_space_group_IT_number 2
_space_group_name_Hall '-P 1'
_space_group_name_H-M_alt 'P -1'
_symmetry_cell_setting triclinic
_symmetry_Int_Tables_number 2
_symmetry_space_group_name_Hall '-P 1'
_symmetry_space_group_name_H-M 'P -1'
_atom_sites_solution_hydrogens geom
_atom_sites_solution_primary direct
_atom_sites_solution_secondary difmap
_audit_creation_method SHELXL-97
_cell_angle_alpha 68.935(5)
_cell_angle_beta 83.939(5)
_cell_angle_gamma 89.447(5)
_cell_formula_units_Z 2
_cell_length_a 7.724(5)
_cell_length_b 13.385(5)
_cell_length_c 14.000(5)
_cell_measurement_reflns_used 5032
_cell_measurement_temperature 294(2)
_cell_measurement_theta_max 27.95
_cell_measurement_theta_min 2.64
_cell_volume 1342.5(11)
_computing_cell_refinement 'SAINT (Bruker, 2001)'
_computing_data_collection 'SMART (Bruker, 2001)'
_computing_data_reduction SAINT
_computing_molecular_graphics 'SHELXTL/PC (Sheldrick, 1990)'
_computing_publication_material SHELXL97
_computing_structure_refinement 'SHELXL-97 (Sheldrick, 2008)'
_computing_structure_solution 'SHELXS-97 (Sheldrick, 2008)'
_diffrn_ambient_temperature 294(2)
_diffrn_measured_fraction_theta_full 0.997
_diffrn_measured_fraction_theta_max 0.997
_diffrn_measurement_device 'Bruker SMART APEX CCD area-detector'
_diffrn_measurement_device_type 'CCD Area Detector'
_diffrn_measurement_method '\w scan'
_diffrn_radiation_monochromator graphite
_diffrn_radiation_probe x-ray
_diffrn_radiation_type MoK\a
_diffrn_radiation_wavelength 0.71073
_diffrn_reflns_av_R_equivalents 0.0207
_diffrn_reflns_av_sigmaI/netI 0.0218
_diffrn_reflns_limit_h_max 9
_diffrn_reflns_limit_h_min -9
_diffrn_reflns_limit_k_max 15
_diffrn_reflns_limit_k_min -15
_diffrn_reflns_limit_l_max 16
_diffrn_reflns_limit_l_min -16
_diffrn_reflns_number 12886
_diffrn_reflns_theta_full 25.00
_diffrn_reflns_theta_max 25.00
_diffrn_reflns_theta_min 1.63
_diffrn_source 'fine-focus sealed tube'
_diffrn_standards_number 0
_exptl_absorpt_coefficient_mu 2.297
_exptl_absorpt_correction_type none
_exptl_crystal_colour colorless
_exptl_crystal_density_diffrn 1.645
_exptl_crystal_density_method 'not measured'
_exptl_crystal_description block
_exptl_crystal_F_000 664
_exptl_crystal_size_max 0.14
_exptl_crystal_size_mid 0.11
_exptl_crystal_size_min 0.06
_platon_squeeze_details
;
The unit cell contains one acetic acid molecule which have been
treated as a diffuse contribution to the overall scattering without
specific atom positions by SQUEEZE/PLATON.
;
_refine_diff_density_max 0.462
_refine_diff_density_min -0.676
_refine_diff_density_rms 0.080
_refine_ls_extinction_method none
_refine_ls_goodness_of_fit_ref 1.077
_refine_ls_hydrogen_treatment constr
_refine_ls_matrix_type full
_refine_ls_number_parameters 290
_refine_ls_number_reflns 4716
_refine_ls_number_restraints 0
_refine_ls_restrained_S_all 1.077
_refine_ls_R_factor_all 0.0298
_refine_ls_R_factor_gt 0.0278
_refine_ls_shift/su_max 0.003
_refine_ls_shift/su_mean 0.000
_refine_ls_structure_factor_coef Fsqd
_refine_ls_weighting_details 'calc w=1/[\s^2^(Fo^2^)+(0.0459P)^2^+0.5153P] where P=(Fo^2^+2Fc^2^)/3'
_refine_ls_weighting_scheme calc
_refine_ls_wR_factor_gt 0.0767
_refine_ls_wR_factor_ref 0.0784
_reflns_number_gt 4381
_reflns_number_total 4716
_reflns_threshold_expression I>2\s(I)
_cod_data_source_file c2cy00542e.txt
_cod_data_source_block ai
_cod_database_code 1556313

loop_
_symmetry_equiv_pos_as_xyz
'x, y, z'
'-x, -y, -z'

loop_
_atom_site_label
_atom_site_type_symbol
_atom_site_fract_x
_atom_site_fract_y
_atom_site_fract_z
_atom_site_U_iso_or_equiv
_atom_site_adp_type
_atom_site_occupancy
_atom_site_symmetry_multiplicity
_atom_site_calc_flag
_atom_site_refinement_flags
Br1 Br 0.87159(8) 0.62322(4) 0.54416(5) 0.1275(2) Uani 1 1 d .
C1 C 0.7357(5) 0.4979(3) 0.6232(3) 0.0782(10) Uani 1 1 d .
C2 C 0.7054(5) 0.4725(3) 0.7285(3) 0.0811(10) Uani 1 1 d .
H2 H 0.7479 0.5167 0.7595 0.097 Uiso 1 1 calc R
C3 C 0.6107(4) 0.3802(3) 0.7861(3) 0.0672(8) Uani 1 1 d .
H3 H 0.5888 0.3621 0.8570 0.081 Uiso 1 1 calc R
C4 C 0.5471(3) 0.3131(2) 0.7408(2) 0.0507(6) Uani 1 1 d .
C5 C 0.5810(4) 0.3416(3) 0.6349(2) 0.0672(8) Uani 1 1 d .
H5 H 0.5396 0.2976 0.6033 0.081 Uiso 1 1 calc R
C6 C 0.6747(5) 0.4334(3) 0.5764(3) 0.0819(10) Uani 1 1 d .
H6 H 0.6967 0.4519 0.5055 0.098 Uiso 1 1 calc R
C7 C 0.4537(3) 0.2112(2) 0.8051(2) 0.0452(5) Uani 1 1 d .
C8 C 0.3243(3) 0.0539(2) 0.80184(19) 0.0424(5) Uani 1 1 d .
C9 C 0.3368(4) 0.0855(3) 0.5931(2) 0.0560(7) Uani 1 1 d .
H9A H 0.2761 0.0662 0.5446 0.067 Uiso 1 1 calc R
H9B H 0.2914 0.1530 0.5940 0.067 Uiso 1 1 calc R
C10 C 0.5267(4) 0.1040(2) 0.5518(2) 0.0555(7) Uani 1 1 d .
C11 C 0.5698(5) 0.1824(3) 0.4554(2) 0.0764(9) Uani 1 1 d .
H11 H 0.4833 0.2227 0.4189 0.092 Uiso 1 1 calc R
C12 C 0.7455(7) 0.2006(4) 0.4133(3) 0.0947(13) Uani 1 1 d .
H12 H 0.7745 0.2522 0.3482 0.114 Uiso 1 1 calc R
C13 C 0.8726(5) 0.1439(4) 0.4667(3) 0.0854(11) Uani 1 1 d .
H13 H 0.9885 0.1578 0.4390 0.102 Uiso 1 1 calc R
C14 C 0.8310(4) 0.0669(3) 0.5602(3) 0.0764(10) Uani 1 1 d .
H14 H 0.9185 0.0271 0.5961 0.092 Uiso 1 1 calc R
C15 C 0.6594(4) 0.0470(3) 0.6031(2) 0.0617(7) Uani 1 1 d .
H15 H 0.6331 -0.0059 0.6677 0.074 Uiso 1 1 calc R
C16 C 0.1960(4) -0.1038(2) 0.9395(2) 0.0487(6) Uani 1 1 d .
H16A H 0.2805 -0.1538 0.9286 0.058 Uiso 1 1 calc R
H16B H 0.0973 -0.1058 0.9027 0.058 Uiso 1 1 calc R
C17 C 0.1375(3) -0.1355(2) 1.05203(19) 0.0456(5) Uani 1 1 d .
C18 C 0.0407(4) -0.2282(2) 1.1068(2) 0.0577(7) Uani 1 1 d .
H18 H 0.0056 -0.2727 1.0740 0.069 Uiso 1 1 calc R
C19 C -0.0032(4) -0.2539(3) 1.2114(2) 0.0632(8) Uani 1 1 d .
H19 H -0.0684 -0.3161 1.2498 0.076 Uiso 1 1 calc R
C20 C 0.0494(4) -0.1876(3) 1.2577(2) 0.0615(7) Uani 1 1 d .
H20 H 0.0225 -0.2048 1.3282 0.074 Uiso 1 1 calc R
C21 C 0.1429(4) -0.0949(2) 1.1994(2) 0.0541(6) Uani 1 1 d .
H21 H 0.1769 -0.0491 1.2310 0.065 Uiso 1 1 calc R
C22 C 0.2781(4) 0.1930(2) 1.1304(2) 0.0570(7) Uani 1 1 d .
C23 C 0.3452(7) 0.2431(4) 1.2005(4) 0.0973(13) Uani 1 1 d .
H23A H 0.3741 0.3174 1.1625 0.146 Uiso 1 1 calc R
H23B H 0.4472 0.2070 1.2275 0.146 Uiso 1 1 calc R
H23C H 0.2570 0.2367 1.2563 0.146 Uiso 1 1 calc R
N1 N 0.2748(3) 0.00490(16) 0.89985(15) 0.0411(4) Uani 1 1 d .
N2 N 0.1862(3) -0.06911(17) 1.09777(16) 0.0439(5) Uani 1 1 d .
N3 N 0.4031(3) 0.15111(17) 0.75613(16) 0.0462(5) Uani 1 1 d .
O1 O 0.4366(2) 0.19351(15) 0.90195(14) 0.0514(4) Uani 1 1 d .
O2 O 0.3654(3) 0.11989(17) 1.11617(15) 0.0583(5) Uani 1 1 d .
O3 O 0.1430(4) 0.2246(3) 1.0925(3) 0.1042(10) Uani 1 1 d .
Pd1 Pd 0.31412(2) 0.064085(14) 1.004161(13) 0.04116(8) Uani 1 1 d .
S1 S 0.28087(9) -0.01445(6) 0.71888(5) 0.05245(17) Uani 1 1 d .

loop_
_atom_site_aniso_label
_atom_site_aniso_U_11
_atom_site_aniso_U_22
_atom_site_aniso_U_33
_atom_site_aniso_U_23
_atom_site_aniso_U_13
_atom_site_aniso_U_12
Br1 0.1267(4) 0.0648(3) 0.1531(5) -0.0056(3) 0.0307(3) -0.0327(3)
C1 0.072(2) 0.0440(16) 0.101(3) -0.0094(17) 0.0105(19) -0.0103(14)
C2 0.088(2) 0.0528(18) 0.103(3) -0.0342(19) 0.009(2) -0.0141(17)
C3 0.076(2) 0.0531(17) 0.076(2) -0.0307(16) 0.0045(16) -0.0081(14)
C4 0.0466(14) 0.0461(14) 0.0579(15) -0.0185(12) -0.0004(11) 0.0000(11)
C5 0.076(2) 0.0622(18) 0.0586(17) -0.0174(15) -0.0010(15) -0.0130(15)
C6 0.088(2) 0.073(2) 0.067(2) -0.0077(17) 0.0075(18) -0.0135(19)
C7 0.0406(12) 0.0482(14) 0.0497(14) -0.0215(11) -0.0034(10) 0.0019(10)
C8 0.0396(12) 0.0502(14) 0.0433(13) -0.0239(11) -0.0041(10) -0.0001(10)
C9 0.0596(16) 0.0729(18) 0.0385(13) -0.0225(13) -0.0089(11) -0.0030(13)
C10 0.0656(17) 0.0679(17) 0.0421(13) -0.0316(13) -0.0011(12) -0.0090(14)
C11 0.095(2) 0.079(2) 0.0490(16) -0.0172(16) 0.0012(16) -0.0088(19)
C12 0.126(4) 0.088(3) 0.062(2) -0.028(2) 0.031(2) -0.036(3)
C13 0.079(2) 0.106(3) 0.086(3) -0.059(2) 0.020(2) -0.030(2)
C14 0.0587(18) 0.110(3) 0.080(2) -0.059(2) 0.0005(16) -0.0085(18)
C15 0.0626(17) 0.080(2) 0.0490(15) -0.0317(15) -0.0038(13) -0.0072(15)
C16 0.0559(14) 0.0460(14) 0.0475(14) -0.0218(11) -0.0015(11) -0.0070(11)
C17 0.0421(13) 0.0491(14) 0.0465(13) -0.0181(11) -0.0053(10) 0.0035(10)
C18 0.0601(16) 0.0516(16) 0.0595(16) -0.0181(13) -0.0047(13) -0.0056(13)
C19 0.0608(17) 0.0586(17) 0.0576(17) -0.0083(14) 0.0029(14) -0.0051(14)
C20 0.0623(17) 0.0691(19) 0.0443(14) -0.0119(14) 0.0020(12) 0.0009(14)
C21 0.0567(15) 0.0635(17) 0.0423(14) -0.0200(13) -0.0025(11) 0.0026(13)
C22 0.0650(17) 0.0584(17) 0.0527(15) -0.0254(13) -0.0092(13) 0.0003(14)
C23 0.133(4) 0.093(3) 0.102(3) -0.069(3) -0.048(3) 0.025(3)
N1 0.0413(10) 0.0449(11) 0.0413(11) -0.0210(9) -0.0024(8) -0.0041(8)
N2 0.0412(11) 0.0501(12) 0.0423(11) -0.0194(9) -0.0030(8) 0.0020(9)
N3 0.0471(11) 0.0492(12) 0.0431(11) -0.0185(9) -0.0012(9) -0.0043(9)
O1 0.0605(11) 0.0510(10) 0.0472(10) -0.0238(8) -0.0018(8) -0.0106(8)
O2 0.0722(12) 0.0627(12) 0.0534(11) -0.0343(10) -0.0172(9) 0.0069(10)
O3 0.0897(18) 0.126(2) 0.147(3) -0.100(2) -0.0461(18) 0.0349(17)
Pd1 0.04325(12) 0.04598(13) 0.03941(12) -0.02169(9) -0.00406(8) -0.00075(8)
S1 0.0575(4) 0.0632(4) 0.0445(3) -0.0297(3) -0.0015(3) -0.0105(3)

loop_
_atom_type_symbol
_atom_type_description
_atom_type_scat_dispersion_real
_atom_type_scat_dispersion_imag
_atom_type_scat_source
C C 0.0033 0.0016 'International Tables Vol C Tables 4.2.6.8 and 6.1.1.4'
H H 0.0000 0.0000 'International Tables Vol C Tables 4.2.6.8 and 6.1.1.4'
N N 0.0061 0.0033 'International Tables Vol C Tables 4.2.6.8 and 6.1.1.4'
O O 0.0106 0.0060 'International Tables Vol C Tables 4.2.6.8 and 6.1.1.4'
S S 0.1246 0.1234 'International Tables Vol C Tables 4.2.6.8 and 6.1.1.4'
Br Br -0.2901 2.4595 'International Tables Vol C Tables 4.2.6.8 and 6.1.1.4'
Pd Pd -0.9988 1.0072 'International Tables Vol C Tables 4.2.6.8 and 6.1.1.4'

loop_
_geom_angle_atom_site_label_1
_geom_angle_atom_site_label_2
_geom_angle_atom_site_label_3
_geom_angle
C6 C1 C2 121.6(3)
C6 C1 Br1 120.2(3)
C2 C1 Br1 118.2(3)
C3 C2 C1 118.2(3)
C3 C2 H2 120.9
C1 C2 H2 120.9
C2 C3 C4 121.5(4)
C2 C3 H3 119.3
C4 C3 H3 119.3
C5 C4 C3 118.4(3)
C5 C4 C7 121.1(3)
C3 C4 C7 120.4(3)
C6 C5 C4 120.8(3)
C6 C5 H5 119.6
C4 C5 H5 119.6
C5 C6 C1 119.5(4)
C5 C6 H6 120.2
C1 C6 H6 120.2
O1 C7 N3 129.2(2)
O1 C7 C4 114.5(2)
N3 C7 C4 116.3(2)
N1 C8 N3 127.4(2)
N1 C8 S1 116.65(19)
N3 C8 S1 115.99(18)
C10 C9 S1 117.9(2)
C10 C9 H9A 107.8
S1 C9 H9A 107.8
C10 C9 H9B 107.8
S1 C9 H9B 107.8
H9A C9 H9B 107.2
C15 C10 C11 118.1(3)
C15 C10 C9 124.1(3)
C11 C10 C9 117.8(3)
C10 C11 C12 119.5(4)
C10 C11 H11 120.2
C12 C11 H11 120.2
C13 C12 C11 120.6(4)
C13 C12 H12 119.7
C11 C12 H12 119.7
C14 C13 C12 120.0(4)
C14 C13 H13 120.0
C12 C13 H13 120.0
C13 C14 C15 120.5(4)
C13 C14 H14 119.8
C15 C14 H14 119.8
C10 C15 C14 121.3(3)
C10 C15 H15 119.4
C14 C15 H15 119.4
N1 C16 C17 109.6(2)
N1 C16 H16A 109.7
C17 C16 H16A 109.7
N1 C16 H16B 109.7
C17 C16 H16B 109.7
H16A C16 H16B 108.2
N2 C17 C18 121.4(2)
N2 C17 C16 116.4(2)
C18 C17 C16 122.2(2)
C17 C18 C19 118.8(3)
C17 C18 H18 120.6
C19 C18 H18 120.6
C20 C19 C18 119.6(3)
C20 C19 H19 120.2
C18 C19 H19 120.2
C19 C20 C21 119.4(3)
C19 C20 H20 120.3
C21 C20 H20 120.3
N2 C21 C20 121.5(3)
N2 C21 H21 119.2
C20 C21 H21 119.2
O3 C22 O2 124.3(3)
O3 C22 C23 119.2(3)
O2 C22 C23 116.5(3)
C22 C23 H23A 109.5
C22 C23 H23B 109.5
H23A C23 H23B 109.5
C22 C23 H23C 109.5
H23A C23 H23C 109.5
H23B C23 H23C 109.5
C8 N1 C16 121.3(2)
C8 N1 Pd1 123.32(17)
C16 N1 Pd1 115.21(16)
C21 N2 C17 119.3(2)
C21 N2 Pd1 125.50(19)
C17 N2 Pd1 115.20(17)
C7 N3 C8 124.8(2)
C7 O1 Pd1 122.41(16)
C22 O2 Pd1 120.21(18)
N1 Pd1 O1 92.74(8)
N1 Pd1 N2 82.81(9)
O1 Pd1 N2 175.50(7)
N1 Pd1 O2 176.83(8)
O1 Pd1 O2 88.19(8)
N2 Pd1 O2 96.29(9)
C8 S1 C9 102.66(13)

loop_
_geom_bond_atom_site_label_1
_geom_bond_atom_site_label_2
_geom_bond_distance
Br1 C1 1.895(3)
C1 C6 1.369(6)
C1 C2 1.383(6)
C2 C3 1.375(5)
C2 H2 0.9300
C3 C4 1.390(4)
C3 H3 0.9300
C4 C5 1.387(4)
C4 C7 1.481(4)
C5 C6 1.369(5)
C5 H5 0.9300
C6 H6 0.9300
C7 O1 1.282(3)
C7 N3 1.315(3)
C8 N1 1.306(3)
C8 N3 1.345(3)
C8 S1 1.775(2)
C9 C10 1.507(4)
C9 S1 1.799(3)
C9 H9A 0.9700
C9 H9B 0.9700
C10 C15 1.377(4)
C10 C11 1.388(4)
C11 C12 1.408(6)
C11 H11 0.9300
C12 C13 1.353(6)
C12 H12 0.9300
C13 C14 1.352(6)
C13 H13 0.9300
C14 C15 1.383(5)
C14 H14 0.9300
C15 H15 0.9300
C16 N1 1.470(3)
C16 C17 1.497(4)
C16 H16A 0.9700
C16 H16B 0.9700
C17 N2 1.344(3)
C17 C18 1.378(4)
C18 C19 1.384(4)
C18 H18 0.9300
C19 C20 1.360(5)
C19 H19 0.9300
C20 C21 1.375(4)
C20 H20 0.9300
C21 N2 1.343(3)
C21 H21 0.9300
C22 O3 1.223(4)
C22 O2 1.245(4)
C22 C23 1.506(4)
C23 H23A 0.9600
C23 H23B 0.9600
C23 H23C 0.9600
N1 Pd1 1.945(2)
N2 Pd1 1.988(2)
O1 Pd1 1.9766(19)
O2 Pd1 2.0378(19)

loop_
_geom_torsion_atom_site_label_1
_geom_torsion_atom_site_label_2
_geom_torsion_atom_site_label_3
_geom_torsion_atom_site_label_4
_geom_torsion
C6 C1 C2 C3 -0.3(6)
Br1 C1 C2 C3 -178.3(3)
C1 C2 C3 C4 0.3(6)
C2 C3 C4 C5 -0.1(5)
C2 C3 C4 C7 176.7(3)
C3 C4 C5 C6 -0.1(5)
C7 C4 C5 C6 -176.8(3)
C4 C5 C6 C1 0.1(6)
C2 C1 C6 C5 0.1(6)
Br1 C1 C6 C5 178.1(3)
C5 C4 C7 O1 177.7(3)
C3 C4 C7 O1 1.0(4)
C5 C4 C7 N3 -1.1(4)
C3 C4 C7 N3 -177.8(3)
S1 C9 C10 C15 2.1(4)
S1 C9 C10 C11 -178.9(2)
C15 C10 C11 C12 0.4(5)
C9 C10 C11 C12 -178.7(3)
C10 C11 C12 C13 -1.2(6)
C11 C12 C13 C14 1.7(6)
C12 C13 C14 C15 -1.3(6)
C11 C10 C15 C14 0.0(4)
C9 C10 C15 C14 179.0(3)
C13 C14 C15 C10 0.4(5)
N1 C16 C17 N2 -8.6(3)
N1 C16 C17 C18 172.2(2)
N2 C17 C18 C19 -1.4(4)
C16 C17 C18 C19 177.7(3)
C17 C18 C19 C20 0.0(5)
C18 C19 C20 C21 1.2(5)
C19 C20 C21 N2 -1.2(5)
N3 C8 N1 C16 -177.5(2)
S1 C8 N1 C16 3.2(3)
N3 C8 N1 Pd1 -2.1(4)
S1 C8 N1 Pd1 178.65(11)
C17 C16 N1 C8 -174.8(2)
C17 C16 N1 Pd1 9.5(3)
C20 C21 N2 C17 -0.2(4)
C20 C21 N2 Pd1 178.0(2)
C18 C17 N2 C21 1.5(4)
C16 C17 N2 C21 -177.7(2)
C18 C17 N2 Pd1 -176.9(2)
C16 C17 N2 Pd1 3.9(3)
O1 C7 N3 C8 -2.0(4)
C4 C7 N3 C8 176.7(2)
N1 C8 N3 C7 4.4(4)
S1 C8 N3 C7 -176.3(2)
N3 C7 O1 Pd1 -2.1(4)
C4 C7 O1 Pd1 179.14(16)
O3 C22 O2 Pd1 11.9(5)
C23 C22 O2 Pd1 -169.1(3)
C8 N1 Pd1 O1 -1.3(2)
C16 N1 Pd1 O1 174.42(17)
C8 N1 Pd1 N2 178.1(2)
C16 N1 Pd1 N2 -6.20(17)
C7 O1 Pd1 N1 3.2(2)
C7 O1 Pd1 O2 -179.9(2)
C21 N2 Pd1 N1 -177.0(2)
C17 N2 Pd1 N1 1.24(17)
C21 N2 Pd1 O2 6.1(2)
C17 N2 Pd1 O2 -175.70(17)
C22 O2 Pd1 O1 77.1(2)
C22 O2 Pd1 N2 -102.5(2)
N1 C8 S1 C9 171.7(2)
N3 C8 S1 C9 -7.7(2)
C10 C9 S1 C8 79.8(2)

loop_
_platon_squeeze_void_nr
_platon_squeeze_void_average_x
_platon_squeeze_void_average_y
_platon_squeeze_void_average_z
_platon_squeeze_void_volume
_platon_squeeze_void_count_electrons
_platon_squeeze_void_content
1 -0.011 0.500 0.000 264 62 ' '
